data_8103824
loop_
_publ_author_name
'Krivovichev, S.V.'
'Burns, P.C.'

_publ_section_title
;
 Structural topology of potassium uranyl chromates: crystal structures of
 K8 ((U O2) (Cr O4)4) (N O3)2, K5 ((U O2) (Cr O4)3) (NO3) (H2 O)3, K4 ((U
 O2)3 (Cr O4)5) (H2 O)8 and K2 ((U O2)2 (Cr O4)3(H2 O)2) (H2 O)4
;
_journal_name_full 'Zeitschrift fuer Kristallographie (149,1979-)'
_journal_page_first 725
_journal_page_last 732
_journal_volume 218
_journal_year 2003
_chemical_formula_sum 'Cr3 H6 K5 N O20 U'
_chemical_name_systematic 'K5 ((U O2) (Cr O4)3) (N O3) (H2 O)3'
_space_group_IT_number 19
_symmetry_space_group_name_Hall 'P 2ac 2ab'
_symmetry_space_group_name_H-M 'P 21 21 21'
_cell_angle_alpha 90
_cell_angle_beta 90
_cell_angle_gamma 90
_cell_formula_units_Z 4
_cell_length_a 6.1112
_cell_length_b 12.136
_cell_length_c 27.464
_cell_volume 2036.882
_citation_journal_id_ASTM ZEKRDZ
_cod_data_source_file Krivovichev_ZEKRDZ_2003_1141.cif
_cod_data_source_block H6Cr3K5N1O20U1
_cod_original_formula_sum 'H6 Cr3 K5 N1 O20 U1'
_cod_database_code 8103824

loop_
_symmetry_equiv_pos_as_xyz
x,y,z
-x+1/2,-y,z+1/2
x+1/2,-y+1/2,-z
-x,y+1/2,-z+1/2

loop_
_atom_site_label
_atom_site_type_symbol
_atom_site_fract_x
_atom_site_fract_y
_atom_site_fract_z
_atom_site_occupancy
_atom_site_U_iso_or_equiv
K4 K+1 0.4641 0.68254 0.95933 1 0.0
O5 O-2 0.2775 0.8206 0.6336 1 0.0
O7 O-2 0.524 0.105 0.94359 1 0.0
K3 K+1 0.9828 0.65087 0.66069 1 0.0
O11 O-2 0.2675 0.9597 0.8118 1 0.0
Cr2 Cr+6 0.5917 0.98322 0.92328 1 0.0
K2 K+1 0.0137 0.82667 0.87555 1 0.0
O20 O-2 0.1707 0.6474 0.4626 1 0.0
K5 K+1 0.2035 0.8025 0.53622 1 0.0
O3 O-2 0.111 0.5471 0.9235 1 0.0
O10 O-2 0.5141 0.671 0.68411 1 0.0
O19 O-2 0.0124 0.7918 0.7362 1 0.0
O2 O-2 0.8051 0.5286 0.962 1 0.0
O6 O-2 0.4689 0.8803 0.718 1 0.0
O13 O-2 0.3469 0.3121 0.6961 1 0.0
O4 O-2 0.6888 0.9952 0.86573 1 0.0
O16 O-2 0.7115 0.8378 0.6378 1 0.0
O14 O-2 0.365 0.0977 0.72547 1 0.0
O17 O-2 0.7026 0.189 0.6744 1 0.0
O1 O-2 0.4571 0.8118 0.0411 1 0.0
U1 U+6 0.53203 0.99123 0.787952 1 0.0
O8 O-2 0.3199 0.1495 0.6321 1 0.0
O12 O-2 0.3825 0.902 0.9241 1 0.0
O9 O-2 0.7931 0.026 0.76444 1 0.0
Cr1 Cr+6 0.4935 0.80375 0.66811 1 0.0
O15 O-2 0.7866 0.9348 0.9572 1 0.0
O18 O-2 0.925 0.6241 0.5613 1 0.0
N1 N+5 -0.0414 0.5872 0.9483 1 0.0
Cr3 Cr+6 0.4405 0.18607 0.68168 1 0.0
K1 K+1 0.0113 0.98718 0.67578 1 0.0
